data_7708891
loop_
_publ_author_name
'Wu, Jianfeng'
'Demeshko, Serhiy'
'Dechert, Sebastian'
'Meyer, Franc'

_publ_section_title
;
 Macrocycle Based Dinuclear Dysprosium(III) Single Molecule Magnets with
 Local D5h Coordination Geometry
;
_journal_name_full 'Dalton Transactions'
_journal_paper_doi 10.1039/D1DT02815D
_journal_year 2021
_chemical_formula_moiety 'C72 H102 Dy4 N18 O16 4+, 4(Cl O4 -)'
_chemical_formula_sum 'C72 H102 Cl4 Dy4 N18 O32'
_chemical_formula_weight 2523.51
_space_group_crystal_system monoclinic
_space_group_IT_number 14
_space_group_name_Hall '-P 2yn'
_space_group_name_H-M_alt 'P 1 21/n 1'
_atom_sites_solution_hydrogens mixed
_audit_creation_method SHELXL-2018/3
_audit_update_record
;
2021-08-16 deposited with the CCDC.	2021-11-08 downloaded from the CCDC.
;
_cell_angle_alpha 90
_cell_angle_beta 96.4540(10)
_cell_angle_gamma 90
_cell_formula_units_Z 2
_cell_length_a 14.0320(2)
_cell_length_b 16.1940(3)
_cell_length_c 25.7815(4)
_cell_measurement_reflns_used 84214
_cell_measurement_temperature 133(2)
_cell_measurement_theta_max 26.790
_cell_measurement_theta_min 1.488
_cell_volume 5821.31(16)
_computing_cell_refinement 'X-AREA (Stoe & Cie, 2015)'
_computing_data_collection 'X-AREA (Stoe & Cie, 2015)'
_computing_data_reduction 'X-AREA (Stoe & Cie, 2015)'
_computing_molecular_graphics 'DIAMOND (Brandenburg, 2012)'
_computing_publication_material 'SHELXL-2018/3 (Sheldrick, 2018)'
_computing_structure_refinement 'SHELXL-2018/3 (Sheldrick, 2018)'
_computing_structure_solution 'SHELXT-2018/2 (Sheldrick, 2018)'
_diffrn_ambient_temperature 133(2)
_diffrn_measured_fraction_theta_full 1.000
_diffrn_measured_fraction_theta_max 0.993
_diffrn_measurement_device_type 'Stoe IPDS II'
_diffrn_measurement_method \w
_diffrn_radiation_type MoK\a
_diffrn_radiation_wavelength 0.71073
_diffrn_reflns_av_R_equivalents 0.0285
_diffrn_reflns_av_unetI/netI 0.0137
_diffrn_reflns_Laue_measured_fraction_full 1.000
_diffrn_reflns_Laue_measured_fraction_max 0.993
_diffrn_reflns_limit_h_max 17
_diffrn_reflns_limit_h_min -17
_diffrn_reflns_limit_k_max 20
_diffrn_reflns_limit_k_min -20
_diffrn_reflns_limit_l_max 32
_diffrn_reflns_limit_l_min -32
_diffrn_reflns_number 84214
_diffrn_reflns_point_group_measured_fraction_full 1.000
_diffrn_reflns_point_group_measured_fraction_max 0.993
_diffrn_reflns_theta_full 25.242
_diffrn_reflns_theta_max 26.790
_diffrn_reflns_theta_min 1.488
_diffrn_source 'fine-focus sealed tube'
_exptl_absorpt_coefficient_mu 2.700
_exptl_absorpt_correction_T_max 0.8436
_exptl_absorpt_correction_T_min 0.5310
_exptl_absorpt_correction_type numerical
_exptl_absorpt_process_details 'X-RED (Stoe & Cie, 2015)'
_exptl_crystal_colour colorless
_exptl_crystal_density_diffrn 1.440
_exptl_crystal_description block
_exptl_crystal_F_000 2496
_exptl_crystal_size_max 0.500
_exptl_crystal_size_mid 0.300
_exptl_crystal_size_min 0.150
_refine_diff_density_max 0.736
_refine_diff_density_min -0.686
_refine_diff_density_rms 0.070
_refine_ls_extinction_method none
_refine_ls_goodness_of_fit_ref 1.048
_refine_ls_hydrogen_treatment mixed
_refine_ls_matrix_type full
_refine_ls_number_parameters 636
_refine_ls_number_reflns 12347
_refine_ls_number_restraints 119
_refine_ls_restrained_S_all 1.058
_refine_ls_R_factor_all 0.0274
_refine_ls_R_factor_gt 0.0235
_refine_ls_shift/su_max 0.006
_refine_ls_shift/su_mean 0.000
_refine_ls_structure_factor_coef Fsqd
_refine_ls_weighting_details 'w=1/[\s^2^(Fo^2^)+(0.0262P)^2^+7.5008P] where P=(Fo^2^+2Fc^2^)/3'
_refine_ls_weighting_scheme calc
_refine_ls_wR_factor_gt 0.0569
_refine_ls_wR_factor_ref 0.0584
_reflns_Friedel_coverage 0.000
_reflns_number_gt 11100
_reflns_number_total 12347
_reflns_threshold_expression 'I > 2\s(I)'
_cod_data_source_file d1dt02815d2.cif
_cod_data_source_block Dy4-jwu56_sq
_cod_original_sg_symbol_H-M 'P 21/n'
_cod_database_code 7708891
_shelx_shelxl_version_number 2018/3
_shelx_space_group_comment
;
The symmetry employed for this shelxl refinement is uniquely defined
by the following loop, which should always be used as a source of
symmetry information in preference to the above space-group names.
They are only intended as comments.
;
_shelx_estimated_absorpt_t_min 0.345
_shelx_estimated_absorpt_t_max 0.688

loop_
_space_group_symop_operation_xyz
'x, y, z'
'-x+1/2, y+1/2, -z+1/2'
'-x, -y, -z'
'x-1/2, -y-1/2, z-1/2'

loop_
_atom_site_label
_atom_site_type_symbol
_atom_site_fract_x
_atom_site_fract_y
_atom_site_fract_z
_atom_site_U_iso_or_equiv
_atom_site_adp_type
_atom_site_occupancy
_atom_site_site_symmetry_order
_atom_site_calc_flag
_atom_site_refinement_flags_posn
_atom_site_refinement_flags_adp
_atom_site_refinement_flags_occupancy
_atom_site_disorder_assembly
_atom_site_disorder_group
Dy1 Dy 0.39815(2) 0.57701(2) 0.50248(2) 0.02778(4) Uani 1 1 d . . . . .
Dy2 Dy 0.30729(2) 0.36579(2) 0.46844(2) 0.03015(4) Uani 1 1 d . . . . .
O1 O 0.28246(13) 0.68972(13) 0.52014(9) 0.0412(5) Uani 1 1 d . . . . .
O2 O 0.26743(16) 0.78691(15) 0.58588(10) 0.0562(6) Uani 1 1 d . . . . .
O3 O 0.31945(13) 0.61021(13) 0.40912(8) 0.0374(4) Uani 1 1 d . . . . .
O4 O 0.32556(16) 0.72638(14) 0.35513(9) 0.0493(5) Uani 1 1 d . . . . .
O5 O 0.44026(12) 0.45620(11) 0.46278(7) 0.0280(4) Uani 1 1 d D . . . .
H5 H 0.454(3) 0.462(3) 0.4341(9) 0.080 Uiso 1 1 d D U . . .
O6 O 0.26861(12) 0.49311(12) 0.49668(8) 0.0325(4) Uani 1 1 d D . . . .
H6 H 0.227(2) 0.498(3) 0.5158(14) 0.080 Uiso 1 1 d D U . . .
O7 O 0.40298(14) 0.54520(14) 0.59172(8) 0.0405(5) Uani 1 1 d . . . . .
O8 O 0.28103(15) 0.39094(15) 0.37940(8) 0.0458(5) Uani 1 1 d . . . . .
N1 N 0.46478(16) 0.70271(15) 0.54277(10) 0.0356(5) Uani 1 1 d . . . . .
N2 N 0.55905(16) 0.71866(15) 0.55257(10) 0.0361(5) Uani 1 1 d . . . . .
N3 N 0.73402(17) 0.77941(16) 0.56085(10) 0.0392(5) Uani 1 1 d . . . . .
N4 N 0.87390(17) 0.65758(17) 0.55353(11) 0.0429(6) Uani 1 1 d D . . . .
H4 H 0.894(3) 0.6074(18) 0.5726(15) 0.080 Uiso 1 1 d D U . . .
N5 N 0.77526(16) 0.68617(16) 0.45550(10) 0.0381(5) Uani 1 1 d . . . . .
N6 N 0.59151(15) 0.64801(14) 0.45004(9) 0.0320(5) Uani 1 1 d . . . . .
N7 N 0.49667(15) 0.63437(14) 0.43965(9) 0.0315(5) Uani 1 1 d . . . . .
N8 N 0.3861(2) 0.5264(2) 0.67616(11) 0.0588(8) Uani 1 1 d . . . . .
N9 N 0.2240(3) 0.3570(2) 0.29684(11) 0.0609(8) Uani 1 1 d . . . . .
C1 C 0.4797(2) 0.83846(18) 0.56063(12) 0.0385(6) Uani 1 1 d . . . . .
C2 C 0.4167(2) 0.77327(18) 0.54723(12) 0.0373(6) Uani 1 1 d . . . . .
C3 C 0.5696(2) 0.79972(18) 0.56376(12) 0.0372(6) Uani 1 1 d . . . . .
C4 C 0.4578(2) 0.92666(19) 0.56715(13) 0.0432(7) Uani 1 1 d . . . . .
C5 C 0.3894(3) 0.9658(2) 0.53253(15) 0.0579(9) Uani 1 1 d . . . . .
H5A H 0.355866 0.935645 0.504594 0.070 Uiso 1 1 calc R U . . .
C6 C 0.3701(4) 1.0487(3) 0.53871(19) 0.0759(13) Uani 1 1 d . . . . .
H6A H 0.322177 1.074749 0.515286 0.091 Uiso 1 1 calc R U . . .
C7 C 0.4182(4) 1.0934(2) 0.5775(2) 0.0790(14) Uani 1 1 d . . . . .
H7A H 0.404909 1.150620 0.580740 0.095 Uiso 1 1 calc R U . . .
C8 C 0.4866(3) 1.0559(2) 0.61247(19) 0.0705(12) Uani 1 1 d . . . . .
H8 H 0.520018 1.087062 0.639994 0.085 Uiso 1 1 calc R U . . .
C9 C 0.5063(3) 0.9725(2) 0.60717(15) 0.0537(8) Uani 1 1 d . . . . .
H9 H 0.553416 0.946660 0.631152 0.064 Uiso 1 1 calc R U . . .
C10 C 0.3089(2) 0.77021(19) 0.54032(13) 0.0430(7) Uani 1 1 d . . . . .
H10 H 0.285142 0.812149 0.513474 0.052 Uiso 1 1 calc R U . . .
C11 C 0.2992(3) 0.7347(3) 0.62962(16) 0.0731(12) Uani 1 1 d . . . . .
H11A H 0.273982 0.755784 0.660993 0.110 Uiso 1 1 calc R U . . .
H11B H 0.369486 0.734522 0.635104 0.110 Uiso 1 1 calc R U . . .
H11C H 0.275892 0.678363 0.622547 0.110 Uiso 1 1 calc R U . . .
C12 C 0.1792(2) 0.6830(3) 0.50966(18) 0.0637(10) Uani 1 1 d . . . . .
H12A H 0.154153 0.730226 0.488638 0.096 Uiso 1 1 calc R U . . .
H12B H 0.150905 0.682367 0.542719 0.096 Uiso 1 1 calc R U . . .
H12C H 0.162673 0.631700 0.490527 0.096 Uiso 1 1 calc R U . . .
C13 C 0.6681(2) 0.82912(19) 0.57128(12) 0.0405(7) Uani 1 1 d . . . . .
H13 H 0.682989 0.883451 0.583532 0.049 Uiso 1 1 calc R U . . .
C14 C 0.8345(2) 0.8058(2) 0.56744(14) 0.0455(7) Uani 1 1 d . . . . .
H14A H 0.843473 0.850632 0.593651 0.055 Uiso 1 1 calc R U . . .
H14B H 0.852717 0.827128 0.533944 0.055 Uiso 1 1 calc R U . . .
C15 C 0.8970(2) 0.7326(2) 0.58534(13) 0.0473(8) Uani 1 1 d . . . . .
H15A H 0.965057 0.747343 0.583617 0.057 Uiso 1 1 calc R U . . .
H15B H 0.889040 0.720281 0.622218 0.057 Uiso 1 1 calc R U . . .
C16 C 0.9251(2) 0.6510(2) 0.50643(14) 0.0514(8) Uani 1 1 d . . . . .
H16A H 0.926946 0.592313 0.495770 0.062 Uiso 1 1 calc R U . . .
H16B H 0.992144 0.669813 0.515193 0.062 Uiso 1 1 calc R U . . .
C17 C 0.8787(2) 0.7013(2) 0.46122(13) 0.0488(8) Uani 1 1 d . . . . .
H17A H 0.891557 0.760771 0.467697 0.059 Uiso 1 1 calc R U . . .
H17B H 0.905635 0.685536 0.428758 0.059 Uiso 1 1 calc R U . . .
C18 C 0.7278(2) 0.69253(17) 0.41075(12) 0.0372(6) Uani 1 1 d . . . . .
H18 H 0.758386 0.707208 0.380993 0.045 Uiso 1 1 calc R U . . .
C19 C 0.62474(19) 0.67652(17) 0.40650(11) 0.0335(6) Uani 1 1 d . . . . .
C20 C 0.5500(2) 0.68215(17) 0.36538(11) 0.0347(6) Uani 1 1 d . . . . .
C21 C 0.47082(19) 0.65405(17) 0.38934(11) 0.0337(6) Uani 1 1 d . . . . .
C22 C 0.5566(2) 0.71107(19) 0.31172(12) 0.0396(6) Uani 1 1 d . . . . .
C23 C 0.6181(2) 0.7750(2) 0.30206(14) 0.0505(8) Uani 1 1 d . . . . .
H23 H 0.654748 0.801598 0.330478 0.061 Uiso 1 1 calc R U . . .
C24 C 0.6268(3) 0.8006(2) 0.25104(15) 0.0615(10) Uani 1 1 d . . . . .
H24 H 0.668445 0.845014 0.245093 0.074 Uiso 1 1 calc R U . . .
C25 C 0.5754(3) 0.7618(3) 0.20933(14) 0.0599(10) Uani 1 1 d . . . . .
H25 H 0.582806 0.778151 0.174627 0.072 Uiso 1 1 calc R U . . .
C26 C 0.5132(3) 0.6993(3) 0.21836(14) 0.0573(9) Uani 1 1 d . . . . .
H26 H 0.476634 0.673026 0.189762 0.069 Uiso 1 1 calc R U . . .
C27 C 0.5033(2) 0.6741(2) 0.26904(12) 0.0468(7) Uani 1 1 d . . . . .
H27 H 0.459674 0.631018 0.274653 0.056 Uiso 1 1 calc R U . . .
C28 C 0.3663(2) 0.64897(19) 0.36901(11) 0.0376(6) Uani 1 1 d . . . . .
H28 H 0.359293 0.612583 0.337469 0.045 Uiso 1 1 calc R U . . .
C29 C 0.3320(3) 0.7857(2) 0.39654(16) 0.0608(10) Uani 1 1 d . . . . .
H29A H 0.310877 0.839731 0.382536 0.091 Uiso 1 1 calc R U . . .
H29B H 0.398596 0.789486 0.412530 0.091 Uiso 1 1 calc R U . . .
H29C H 0.290937 0.768413 0.422909 0.091 Uiso 1 1 calc R U . . .
C30 C 0.2204(2) 0.5924(2) 0.38998(15) 0.0544(9) Uani 1 1 d . . . . .
H30A H 0.217712 0.565706 0.355717 0.082 Uiso 1 1 calc R U . . .
H30B H 0.183696 0.643936 0.386803 0.082 Uiso 1 1 calc R U . . .
H30C H 0.192980 0.555389 0.414471 0.082 Uiso 1 1 calc R U . . .
C31 C 0.3565(2) 0.5208(2) 0.62668(13) 0.0438(7) Uani 1 1 d . . . . .
H31 H 0.295518 0.496595 0.616806 0.053 Uiso 1 1 calc R U . . .
C32 C 0.4790(4) 0.5621(4) 0.69352(18) 0.109(2) Uani 1 1 d . . . . .
H32A H 0.470239 0.614577 0.711288 0.164 Uiso 1 1 calc R U . . .
H32B H 0.514136 0.571796 0.663304 0.164 Uiso 1 1 calc R U . . .
H32C H 0.515574 0.523976 0.717708 0.164 Uiso 1 1 calc R U . . .
C33 C 0.3269(4) 0.4992(4) 0.71591(17) 0.0930(18) Uani 1 1 d . . . . .
H33A H 0.318501 0.544981 0.739860 0.139 Uiso 1 1 calc R U . . .
H33B H 0.358383 0.452958 0.735462 0.139 Uiso 1 1 calc R U . . .
H33C H 0.264126 0.481491 0.699145 0.139 Uiso 1 1 calc R U . . .
C34 C 0.2870(3) 0.3525(2) 0.33781(14) 0.0591(9) Uani 1 1 d . . . . .
H34 H 0.341044 0.317751 0.336033 0.071 Uiso 1 1 calc R U . . .
C35 C 0.2359(5) 0.3131(3) 0.24918(18) 0.110(2) Uani 1 1 d . . . . .
H35A H 0.235074 0.352532 0.220287 0.165 Uiso 1 1 calc R U . . .
H35B H 0.183480 0.273406 0.241712 0.165 Uiso 1 1 calc R U . . .
H35C H 0.297329 0.283653 0.253210 0.165 Uiso 1 1 calc R U . . .
C36 C 0.1392(3) 0.4096(3) 0.29562(18) 0.0747(12) Uani 1 1 d . . . . .
H36A H 0.143320 0.454009 0.270125 0.112 Uiso 1 1 calc R U . . .
H36B H 0.135905 0.433594 0.330273 0.112 Uiso 1 1 calc R U . . .
H36C H 0.081558 0.376581 0.285635 0.112 Uiso 1 1 calc R U . . .
Cl1A Cl 0.07556(13) 0.50870(11) 0.61204(7) 0.0540(4) Uani 0.879(5) 1 d D . P A 1
O11A O 0.1195(3) 0.5247(3) 0.56627(16) 0.0867(13) Uani 0.879(5) 1 d D . P A 1
O12A O 0.0834(6) 0.5758(3) 0.6428(3) 0.179(3) Uani 0.879(5) 1 d D . P A 1
O13A O 0.1201(3) 0.4379(2) 0.63656(17) 0.0925(13) Uani 0.879(5) 1 d D . P A 1
O14A O -0.0210(3) 0.4893(3) 0.5978(2) 0.128(2) Uani 0.879(5) 1 d D . P A 1
Cl1B Cl 0.0522(10) 0.4955(9) 0.6046(6) 0.0540(4) Uani 0.121(5) 1 d D . P A 2
O11B O 0.1404(14) 0.487(2) 0.5856(11) 0.0867(13) Uani 0.121(5) 1 d D . P A 2
O12B O 0.047(3) 0.5678(15) 0.6313(15) 0.179(3) Uani 0.121(5) 1 d D . P A 2
O13B O 0.042(2) 0.4282(14) 0.6380(10) 0.0925(13) Uani 0.121(5) 1 d D . P A 2
O14B O -0.0216(15) 0.491(2) 0.5643(11) 0.128(2) Uani 0.121(5) 1 d D . P A 2
Cl2A Cl 0.7923(4) 0.9573(3) 0.69526(18) 0.0699(5) Uani 0.318(3) 1 d D . P B 3
O21A O 0.7619(16) 0.8731(10) 0.6894(11) 0.137(3) Uani 0.318(3) 1 d D . P B 3
O22A O 0.7166(15) 1.0069(18) 0.6716(14) 0.1083(15) Uani 0.318(3) 1 d D . P B 3
O23A O 0.802(2) 0.975(2) 0.7500(7) 0.111(3) Uani 0.318(3) 1 d D . P B 3
O24A O 0.8768(9) 0.9694(10) 0.6754(8) 0.179(3) Uani 0.318(3) 1 d D . P B 3
Cl2B Cl 0.75826(16) 0.93374(13) 0.70806(8) 0.0699(5) Uani 0.682(3) 1 d D . P B 4
O21B O 0.8046(7) 0.8739(5) 0.6824(4) 0.137(3) Uani 0.682(3) 1 d D . P B 4
O22B O 0.7225(7) 0.9995(8) 0.6761(7) 0.1083(15) Uani 0.682(3) 1 d D . P B 4
O23B O 0.8122(9) 0.9632(10) 0.7532(3) 0.111(3) Uani 0.682(3) 1 d D . P B 4
O24B O 0.6722(5) 0.8963(5) 0.7243(4) 0.179(3) Uani 0.682(3) 1 d D . P B 4

loop_
_atom_site_aniso_label
_atom_site_aniso_U_11
_atom_site_aniso_U_22
_atom_site_aniso_U_33
_atom_site_aniso_U_23
_atom_site_aniso_U_13
_atom_site_aniso_U_12
Dy1 0.01928(6) 0.03018(7) 0.03399(7) -0.00008(5) 0.00347(4) -0.00088(4)
Dy2 0.02060(6) 0.03455(7) 0.03498(7) -0.00520(5) 0.00167(5) -0.00319(5)
O1 0.0224(9) 0.0425(11) 0.0587(13) -0.0075(10) 0.0050(9) 0.0015(8)
O2 0.0409(12) 0.0563(14) 0.0748(17) -0.0136(13) 0.0209(12) 0.0069(11)
O3 0.0240(9) 0.0447(11) 0.0422(11) 0.0094(9) -0.0022(8) -0.0031(8)
O4 0.0420(12) 0.0519(13) 0.0531(13) 0.0181(11) 0.0016(10) 0.0093(10)
O5 0.0219(8) 0.0322(9) 0.0297(9) -0.0016(7) 0.0020(7) -0.0010(7)
O6 0.0192(8) 0.0365(10) 0.0423(11) -0.0015(8) 0.0049(7) -0.0013(7)
O7 0.0329(10) 0.0527(12) 0.0368(11) 0.0035(9) 0.0084(8) 0.0010(9)
O8 0.0405(12) 0.0617(14) 0.0343(11) -0.0080(10) 0.0005(9) -0.0019(10)
N1 0.0248(11) 0.0372(13) 0.0453(14) -0.0052(10) 0.0064(9) -0.0015(9)
N2 0.0263(11) 0.0350(12) 0.0474(14) -0.0095(10) 0.0053(10) -0.0039(9)
N3 0.0291(12) 0.0433(14) 0.0448(14) -0.0100(11) 0.0027(10) -0.0081(10)
N4 0.0265(12) 0.0484(15) 0.0528(16) -0.0075(12) 0.0006(11) -0.0060(11)
N5 0.0259(11) 0.0448(14) 0.0448(14) -0.0080(11) 0.0090(10) -0.0078(10)
N6 0.0241(11) 0.0351(12) 0.0369(12) 0.0022(9) 0.0038(9) -0.0034(9)
N7 0.0216(10) 0.0384(12) 0.0336(12) 0.0046(9) -0.0006(9) -0.0021(9)
N8 0.0562(18) 0.084(2) 0.0377(15) 0.0149(15) 0.0127(13) 0.0177(16)
N9 0.085(2) 0.0598(19) 0.0375(15) -0.0074(13) 0.0049(15) -0.0229(17)
C1 0.0378(15) 0.0365(15) 0.0421(16) -0.0047(12) 0.0086(12) -0.0004(12)
C2 0.0314(14) 0.0364(15) 0.0451(16) -0.0059(12) 0.0087(12) 0.0025(11)
C3 0.0336(14) 0.0339(14) 0.0445(16) -0.0078(12) 0.0066(12) -0.0035(11)
C4 0.0452(17) 0.0352(15) 0.0513(18) -0.0021(13) 0.0152(14) -0.0017(13)
C5 0.071(2) 0.047(2) 0.057(2) 0.0053(16) 0.0142(18) 0.0070(17)
C6 0.102(4) 0.046(2) 0.083(3) 0.015(2) 0.025(3) 0.020(2)
C7 0.106(4) 0.0290(18) 0.107(4) 0.001(2) 0.037(3) 0.008(2)
C8 0.082(3) 0.0387(19) 0.095(3) -0.018(2) 0.027(2) -0.0087(19)
C9 0.054(2) 0.0393(17) 0.070(2) -0.0101(16) 0.0148(17) -0.0040(15)
C10 0.0342(15) 0.0396(16) 0.0560(19) -0.0030(14) 0.0092(13) 0.0027(12)
C11 0.069(3) 0.092(3) 0.062(2) 0.002(2) 0.026(2) 0.014(2)
C12 0.0259(16) 0.064(2) 0.101(3) -0.010(2) 0.0043(17) 0.0015(15)
C13 0.0378(15) 0.0378(16) 0.0455(17) -0.0074(13) 0.0040(12) -0.0086(12)
C14 0.0304(15) 0.0488(18) 0.0576(19) -0.0151(15) 0.0057(13) -0.0114(13)
C15 0.0323(15) 0.058(2) 0.0503(18) -0.0112(15) -0.0010(13) -0.0136(14)
C16 0.0222(14) 0.069(2) 0.063(2) -0.0189(17) 0.0056(13) -0.0048(14)
C17 0.0281(14) 0.066(2) 0.0546(19) -0.0166(16) 0.0134(13) -0.0156(14)
C18 0.0334(14) 0.0331(14) 0.0473(17) -0.0019(12) 0.0131(12) -0.0049(11)
C19 0.0302(13) 0.0299(13) 0.0413(15) 0.0016(11) 0.0075(11) -0.0035(11)
C20 0.0357(14) 0.0323(14) 0.0368(15) 0.0067(11) 0.0079(11) 0.0020(11)
C21 0.0303(13) 0.0352(14) 0.0349(14) 0.0066(11) 0.0011(11) 0.0010(11)
C22 0.0404(16) 0.0393(16) 0.0403(16) 0.0100(12) 0.0091(12) 0.0051(12)
C23 0.0525(19) 0.0476(18) 0.0530(19) 0.0149(15) 0.0139(15) -0.0005(15)
C24 0.061(2) 0.062(2) 0.065(2) 0.0269(19) 0.0210(19) -0.0014(18)
C25 0.059(2) 0.077(3) 0.0460(19) 0.0267(18) 0.0131(16) 0.0092(19)
C26 0.054(2) 0.076(3) 0.0409(18) 0.0125(17) 0.0021(15) 0.0073(18)
C27 0.0449(17) 0.0545(19) 0.0408(17) 0.0134(14) 0.0040(13) 0.0022(15)
C28 0.0300(14) 0.0445(16) 0.0374(15) 0.0086(12) -0.0007(11) 0.0017(12)
C29 0.056(2) 0.047(2) 0.079(3) 0.0113(18) 0.0060(19) 0.0080(16)
C30 0.0264(15) 0.066(2) 0.067(2) 0.0146(18) -0.0105(14) -0.0061(14)
C31 0.0346(15) 0.0489(18) 0.0500(18) 0.0043(14) 0.0142(13) 0.0048(13)
C32 0.083(4) 0.186(7) 0.053(3) 0.013(3) -0.021(2) -0.009(4)
C33 0.095(3) 0.131(4) 0.061(3) 0.045(3) 0.046(2) 0.052(3)
C34 0.063(2) 0.064(2) 0.051(2) -0.0091(17) 0.0089(17) -0.0103(18)
C35 0.194(7) 0.087(4) 0.050(3) -0.023(2) 0.018(3) -0.030(4)
C36 0.061(3) 0.088(3) 0.071(3) 0.012(2) -0.010(2) -0.017(2)
Cl1A 0.0424(8) 0.0557(7) 0.0674(8) -0.0043(5) 0.0211(6) 0.0052(6)
O11A 0.077(2) 0.109(4) 0.083(3) -0.004(2) 0.046(2) -0.007(2)
O12A 0.310(10) 0.092(3) 0.146(5) -0.068(3) 0.076(6) -0.004(4)
O13A 0.080(3) 0.080(2) 0.117(3) 0.021(2) 0.011(2) 0.019(2)
O14A 0.0404(19) 0.155(4) 0.191(6) 0.084(4) 0.025(3) -0.003(2)
Cl1B 0.0424(8) 0.0557(7) 0.0674(8) -0.0043(5) 0.0211(6) 0.0052(6)
O11B 0.077(2) 0.109(4) 0.083(3) -0.004(2) 0.046(2) -0.007(2)
O12B 0.310(10) 0.092(3) 0.146(5) -0.068(3) 0.076(6) -0.004(4)
O13B 0.080(3) 0.080(2) 0.117(3) 0.021(2) 0.011(2) 0.019(2)
O14B 0.0404(19) 0.155(4) 0.191(6) 0.084(4) 0.025(3) -0.003(2)
Cl2A 0.0676(13) 0.0741(12) 0.0656(11) 0.0044(8) -0.0022(8) 0.0067(9)
O21A 0.195(10) 0.136(4) 0.079(4) -0.037(3) 0.008(6) 0.085(5)
O22A 0.120(3) 0.099(4) 0.092(4) 0.012(2) -0.048(3) 0.011(2)
O23A 0.110(4) 0.149(6) 0.064(2) -0.027(3) -0.027(2) 0.068(4)
O24A 0.124(5) 0.147(6) 0.275(10) 0.053(6) 0.072(6) -0.004(5)
Cl2B 0.0676(13) 0.0741(12) 0.0656(11) 0.0044(8) -0.0022(8) 0.0067(9)
O21B 0.195(10) 0.136(4) 0.079(4) -0.037(3) 0.008(6) 0.085(5)
O22B 0.120(3) 0.099(4) 0.092(4) 0.012(2) -0.048(3) 0.011(2)
O23B 0.110(4) 0.149(6) 0.064(2) -0.027(3) -0.027(2) 0.068(4)
O24B 0.124(5) 0.147(6) 0.275(10) 0.053(6) 0.072(6) -0.004(5)

loop_
_atom_type_symbol
_atom_type_description
_atom_type_scat_dispersion_real
_atom_type_scat_dispersion_imag
_atom_type_scat_source
C C 0.0033 0.0016 'International Tables Vol C Tables 4.2.6.8 and 6.1.1.4'
H H 0.0000 0.0000 'International Tables Vol C Tables 4.2.6.8 and 6.1.1.4'
N N 0.0061 0.0033 'International Tables Vol C Tables 4.2.6.8 and 6.1.1.4'
O O 0.0106 0.0060 'International Tables Vol C Tables 4.2.6.8 and 6.1.1.4'
Cl Cl 0.1484 0.1585 'International Tables Vol C Tables 4.2.6.8 and 6.1.1.4'
Dy Dy -0.1892 4.4098 'International Tables Vol C Tables 4.2.6.8 and 6.1.1.4'

loop_
_geom_angle_atom_site_label_1
_geom_angle_atom_site_label_2
_geom_angle_atom_site_label_3
_geom_angle
_geom_angle_site_symmetry_1
_geom_angle_site_symmetry_3
_geom_angle_publ_flag
O6 Dy1 O5 72.92(6) . . ?
O6 Dy1 O7 82.39(7) . . ?
O5 Dy1 O7 105.47(7) . . ?
O6 Dy1 O5 127.44(7) . 3_666 ?
O5 Dy1 O5 72.46(7) . 3_666 ?
O7 Dy1 O5 70.37(6) . 3_666 ?
O6 Dy1 N1 143.26(7) . . ?
O5 Dy1 N1 142.52(7) . . ?
O7 Dy1 N1 78.31(8) . . ?
O5 Dy1 N1 74.10(7) 3_666 . ?
O6 Dy1 N7 134.37(7) . . ?
O5 Dy1 N7 80.54(7) . . ?
O7 Dy1 N7 141.29(7) . . ?
O5 Dy1 N7 75.54(7) 3_666 . ?
N1 Dy1 N7 75.15(8) . . ?
O6 Dy1 O1 85.28(7) . . ?
O5 Dy1 O1 153.41(6) . . ?
O7 Dy1 O1 86.00(7) . . ?
O5 Dy1 O1 134.05(6) 3_666 . ?
N1 Dy1 O1 62.57(7) . . ?
N7 Dy1 O1 105.67(7) . . ?
O6 Dy1 O3 78.91(7) . . ?
O5 Dy1 O3 82.41(6) . . ?
O7 Dy1 O3 156.56(6) . . ?
O5 Dy1 O3 132.75(6) 3_666 . ?
N1 Dy1 O3 109.12(7) . . ?
N7 Dy1 O3 61.05(6) . . ?
O1 Dy1 O3 78.54(7) . . ?
O6 Dy1 Dy2 34.95(5) . . ?
O5 Dy1 Dy2 38.43(4) . . ?
O7 Dy1 Dy2 90.05(5) . . ?
O5 Dy1 Dy2 99.56(4) 3_666 . ?
N1 Dy1 Dy2 168.04(6) . . ?
N7 Dy1 Dy2 113.57(5) . . ?
O1 Dy1 Dy2 119.89(4) . . ?
O3 Dy1 Dy2 82.68(5) . . ?
O6 Dy1 Dy1 101.84(5) . 3_666 ?
O5 Dy1 Dy1 37.02(4) . 3_666 ?
O7 Dy1 Dy1 87.14(5) . 3_666 ?
O5 Dy1 Dy1 35.45(4) 3_666 3_666 ?
N1 Dy1 Dy1 108.04(5) . 3_666 ?
N7 Dy1 Dy1 75.07(5) . 3_666 ?
O1 Dy1 Dy1 169.38(5) . 3_666 ?
O3 Dy1 Dy1 110.38(5) . 3_666 ?
Dy2 Dy1 Dy1 68.184(4) . 3_666 ?
O6 Dy2 O8 98.08(8) . . ?
O6 Dy2 O5 71.33(6) . . ?
O8 Dy2 O5 82.54(7) . . ?
O6 Dy2 N6 86.75(7) . 3_666 ?
O8 Dy2 N6 153.05(8) . 3_666 ?
O5 Dy2 N6 73.90(7) . 3_666 ?
O6 Dy2 N2 143.11(7) . 3_666 ?
O8 Dy2 N2 85.35(8) . 3_666 ?
O5 Dy2 N2 72.77(7) . 3_666 ?
N6 Dy2 N2 75.44(8) 3_666 3_666 ?
O6 Dy2 N3 152.66(7) . 3_666 ?
O8 Dy2 N3 82.04(8) . 3_666 ?
O5 Dy2 N3 135.17(7) . 3_666 ?
N6 Dy2 N3 105.55(8) 3_666 3_666 ?
N2 Dy2 N3 64.22(8) 3_666 3_666 ?
O6 Dy2 N5 84.66(7) . 3_666 ?
O8 Dy2 N5 142.13(8) . 3_666 ?
O5 Dy2 N5 132.82(7) . 3_666 ?
N6 Dy2 N5 64.52(7) 3_666 3_666 ?
N2 Dy2 N5 114.67(8) 3_666 3_666 ?
N3 Dy2 N5 79.15(8) 3_666 3_666 ?
O6 Dy2 N4 86.46(7) . 3_666 ?
O8 Dy2 N4 76.38(8) . 3_666 ?
O5 Dy2 N4 146.81(8) . 3_666 ?
N6 Dy2 N4 130.51(8) 3_666 3_666 ?
N2 Dy2 N4 129.56(8) 3_666 3_666 ?
N3 Dy2 N4 66.90(8) 3_666 3_666 ?
N5 Dy2 N4 66.06(8) 3_666 3_666 ?
O6 Dy2 Dy1 34.74(4) . . ?
O8 Dy2 Dy1 94.82(6) . . ?
O5 Dy2 Dy1 37.04(4) . . ?
N6 Dy2 Dy1 74.16(5) 3_666 . ?
N2 Dy2 Dy1 108.50(5) 3_666 . ?
N3 Dy2 Dy1 172.18(6) 3_666 . ?
N5 Dy2 Dy1 107.31(6) 3_666 . ?
N4 Dy2 Dy1 119.45(6) 3_666 . ?
C10 O1 C12 110.4(2) . . ?
C10 O1 Dy1 125.27(16) . . ?
C12 O1 Dy1 124.3(2) . . ?
C10 O2 C11 115.1(3) . . ?
C28 O3 C30 110.0(2) . . ?
C28 O3 Dy1 125.48(15) . . ?
C30 O3 Dy1 124.55(18) . . ?
C28 O4 C29 114.7(2) . . ?
Dy1 O5 Dy2 104.53(7) . . ?
Dy1 O5 Dy1 107.54(7) . 3_666 ?
Dy2 O5 Dy1 123.41(8) . 3_666 ?
Dy1 O6 Dy2 110.32(7) . . ?
C31 O7 Dy1 145.5(2) . . ?
C34 O8 Dy2 137.9(3) . . ?
C2 N1 N2 108.3(2) . . ?
C2 N1 Dy1 125.45(18) . . ?
N2 N1 Dy1 124.48(17) . . ?
N1 N2 C3 108.0(2) . . ?
N1 N2 Dy2 128.16(17) . 3_666 ?
C3 N2 Dy2 121.75(18) . 3_666 ?
C13 N3 C14 120.1(3) . . ?
C13 N3 Dy2 120.29(19) . 3_666 ?
C14 N3 Dy2 119.59(19) . 3_666 ?
C15 N4 C16 114.6(3) . . ?
C15 N4 Dy2 113.11(18) . 3_666 ?
C16 N4 Dy2 111.57(18) . 3_666 ?
C18 N5 C17 119.4(3) . . ?
C18 N5 Dy2 119.49(18) . 3_666 ?
C17 N5 Dy2 120.9(2) . 3_666 ?
C19 N6 N7 108.6(2) . . ?
C19 N6 Dy2 122.28(17) . 3_666 ?
N7 N6 Dy2 129.09(17) . 3_666 ?
C21 N7 N6 107.8(2) . . ?
C21 N7 Dy1 128.43(17) . . ?
N6 N7 Dy1 123.66(16) . . ?
C31 N8 C32 120.5(3) . . ?
C31 N8 C33 121.7(4) . . ?
C32 N8 C33 117.8(4) . . ?
C34 N9 C35 122.0(4) . . ?
C34 N9 C36 121.8(3) . . ?
C35 N9 C36 116.1(4) . . ?
C2 C1 C3 102.5(2) . . ?
C2 C1 C4 128.8(3) . . ?
C3 C1 C4 128.7(3) . . ?
N1 C2 C1 110.9(2) . . ?
N1 C2 C10 118.1(3) . . ?
C1 C2 C10 130.9(3) . . ?
N2 C3 C1 110.3(2) . . ?
N2 C3 C13 115.3(3) . . ?
C1 C3 C13 134.1(3) . . ?
C9 C4 C5 118.7(3) . . ?
C9 C4 C1 120.8(3) . . ?
C5 C4 C1 120.5(3) . . ?
C6 C5 C4 120.0(4) . . ?
C7 C6 C5 121.1(4) . . ?
C6 C7 C8 120.0(4) . . ?
C7 C8 C9 119.7(4) . . ?
C4 C9 C8 120.5(4) . . ?
O2 C10 O1 111.4(3) . . ?
O2 C10 C2 113.8(3) . . ?
O1 C10 C2 106.8(2) . . ?
N3 C13 C3 117.7(3) . . ?
N3 C14 C15 108.9(3) . . ?
N4 C15 C14 112.9(2) . . ?
N4 C16 C17 112.7(3) . . ?
N5 C17 C16 108.9(3) . . ?
N5 C18 C19 117.8(3) . . ?
N6 C19 C20 110.6(2) . . ?
N6 C19 C18 115.6(2) . . ?
C20 C19 C18 133.8(3) . . ?
C21 C20 C19 101.9(2) . . ?
C21 C20 C22 130.7(3) . . ?
C19 C20 C22 127.4(3) . . ?
N7 C21 C20 111.1(2) . . ?
N7 C21 C28 118.0(2) . . ?
C20 C21 C28 130.7(3) . . ?
C23 C22 C27 117.9(3) . . ?
C23 C22 C20 120.8(3) . . ?
C27 C22 C20 121.3(3) . . ?
C22 C23 C24 120.8(4) . . ?
C25 C24 C23 120.4(3) . . ?
C26 C25 C24 119.4(3) . . ?
C25 C26 C27 120.5(4) . . ?
C26 C27 C22 121.0(3) . . ?
O4 C28 O3 111.6(2) . . ?
O4 C28 C21 113.1(2) . . ?
O3 C28 C21 106.3(2) . . ?
O7 C31 N8 123.9(3) . . ?
O8 C34 N9 124.3(4) . . ?
O12A Cl1A O14A 110.4(4) . . ?
O12A Cl1A O11A 109.3(4) . . ?
O14A Cl1A O11A 108.8(3) . . ?
O12A Cl1A O13A 112.8(4) . . ?
O14A Cl1A O13A 107.5(3) . . ?
O11A Cl1A O13A 107.9(3) . . ?
O12B Cl1B O14B 110.4(12) . . ?
O12B Cl1B O11B 111.3(12) . . ?
O14B Cl1B O11B 110.4(12) . . ?
O12B Cl1B O13B 110.1(12) . . ?
O14B Cl1B O13B 107.4(11) . . ?
O11B Cl1B O13B 107.1(11) . . ?
O24A Cl2A O22A 113.6(10) . . ?
O24A Cl2A O23A 110.6(10) . . ?
O22A Cl2A O23A 107.4(10) . . ?
O24A Cl2A O21A 111.1(9) . . ?
O22A Cl2A O21A 107.2(11) . . ?
O23A Cl2A O21A 106.6(11) . . ?
O21B Cl2B O23B 113.5(6) . . ?
O21B Cl2B O22B 114.2(7) . . ?
O23B Cl2B O22B 110.7(6) . . ?
O21B Cl2B O24B 107.3(5) . . ?
O23B Cl2B O24B 107.0(6) . . ?
O22B Cl2B O24B 103.4(6) . . ?

loop_
_geom_bond_atom_site_label_1
_geom_bond_atom_site_label_2
_geom_bond_distance
_geom_bond_site_symmetry_2
_geom_bond_publ_flag
Dy1 O6 2.2608(18) . ?
Dy1 O5 2.3152(18) . ?
Dy1 O7 2.351(2) . ?
Dy1 O5 2.4034(17) 3_666 ?
Dy1 N1 2.424(2) . ?
Dy1 N7 2.429(2) . ?
Dy1 O1 2.5179(19) . ?
Dy1 O3 2.5892(19) . ?
Dy1 Dy2 3.72071(18) . ?
Dy1 Dy1 3.8066(2) 3_666 ?
Dy2 O6 2.2726(19) . ?
Dy2 O8 2.320(2) . ?
Dy2 O5 2.3890(18) . ?
Dy2 N6 2.411(2) 3_666 ?
Dy2 N2 2.431(2) 3_666 ?
Dy2 N3 2.517(2) 3_666 ?
Dy2 N5 2.531(2) 3_666 ?
Dy2 N4 2.570(2) 3_666 ?
O1 C10 1.437(4) . ?
O1 C12 1.448(4) . ?
O2 C10 1.395(4) . ?
O2 C11 1.439(5) . ?
O3 C28 1.431(3) . ?
O3 C30 1.450(3) . ?
O4 C28 1.407(4) . ?
O4 C29 1.431(5) . ?
O7 C31 1.235(4) . ?
O8 C34 1.250(4) . ?
N1 C2 1.338(4) . ?
N1 N2 1.344(3) . ?
N2 C3 1.349(4) . ?
N3 C13 1.277(4) . ?
N3 C14 1.465(4) . ?
N4 C15 1.481(4) . ?
N4 C16 1.483(4) . ?
N5 C18 1.270(4) . ?
N5 C17 1.463(3) . ?
N6 C19 1.345(3) . ?
N6 N7 1.346(3) . ?
N7 C21 1.345(3) . ?
N8 C31 1.300(4) . ?
N8 C32 1.451(6) . ?
N8 C33 1.457(5) . ?
N9 C34 1.301(5) . ?
N9 C35 1.445(5) . ?
N9 C36 1.461(6) . ?
C1 C2 1.395(4) . ?
C1 C3 1.403(4) . ?
C1 C4 1.475(4) . ?
C2 C10 1.504(4) . ?
C3 C13 1.454(4) . ?
C4 C9 1.386(5) . ?
C4 C5 1.388(5) . ?
C5 C6 1.383(5) . ?
C6 C7 1.352(7) . ?
C7 C8 1.381(7) . ?
C8 C9 1.389(5) . ?
C14 C15 1.516(5) . ?
C16 C17 1.509(5) . ?
C18 C19 1.462(4) . ?
C19 C20 1.408(4) . ?
C20 C21 1.406(4) . ?
C20 C22 1.473(4) . ?
C21 C28 1.504(4) . ?
C22 C23 1.388(4) . ?
C22 C27 1.394(5) . ?
C23 C24 1.398(5) . ?
C24 C25 1.378(6) . ?
C25 C26 1.373(5) . ?
C26 C27 1.390(4) . ?
Cl1A O12A 1.342(4) . ?
Cl1A O14A 1.399(4) . ?
Cl1A O11A 1.415(4) . ?
Cl1A O13A 1.420(4) . ?
Cl1B O12B 1.364(15) . ?
Cl1B O14B 1.384(15) . ?
Cl1B O11B 1.390(14) . ?
Cl1B O13B 1.406(14) . ?
Cl2A O24A 1.357(11) . ?
Cl2A O22A 1.414(13) . ?
Cl2A O23A 1.431(13) . ?
Cl2A O21A 1.432(13) . ?
Cl2B O21B 1.376(6) . ?
Cl2B O23B 1.398(8) . ?
Cl2B O22B 1.404(8) . ?
Cl2B O24B 1.454(7) . ?

loop_
_geom_hbond_atom_site_label_D
_geom_hbond_atom_site_label_H
_geom_hbond_atom_site_label_A
_geom_hbond_distance_DH
_geom_hbond_distance_HA
_geom_hbond_distance_DA
_geom_hbond_angle_DHA
_geom_hbond_site_symmetry_A
_geom_hbond_publ_flag
O5 H5 O7 0.793(19) 2.18(4) 2.740(3) 128(4) 3_666 yes
O6 H6 O11A^a 0.807(19) 2.15(2) 2.950(4) 174(5) . yes
O6 H6 O11B^b 0.807(19) 2.29(3) 3.07(2) 163(4) . yes
N4 H4 O14A^a 0.973(19) 2.31(2) 3.244(6) 160(4) 1_655 yes
N4 H4 O12B^b 0.973(19) 2.57(6) 3.31(5) 133(3) 1_655 yes
N4 H4 O14B^b 0.973(19) 2.25(5) 3.07(4) 141(4) 1_655 yes
